data_7034231
loop_
_publ_author_name
'Osten, K. M.'
'Aluthge, D. C.'
'Mehrkhodavandi, P.'

_publ_section_title
;
 The effect of steric changes on the isoselectivity of dinuclear indium
 catalysts for lactide polymerization.
;
_journal_issue 13
_journal_name_full 'Dalton transactions (Cambridge, England : 2003)'
_journal_page_first 6126
_journal_page_last 6139
_journal_paper_doi 10.1039/c5dt00222b
_journal_volume 44
_journal_year 2015
_chemical_formula_sum 'C34 H39 Cl2 In N2 O Si'
_chemical_formula_weight 705.48
_chemical_name_systematic
;
 ?
;
_chemical_properties_physical 'Air-sensitive, Moisture-sensitive, Oxygen-sensitive'
_space_group_IT_number 2
_symmetry_cell_setting triclinic
_symmetry_space_group_name_Hall '-P 1'
_symmetry_space_group_name_H-M 'P -1'
_atom_sites_solution_hydrogens geom
_atom_sites_solution_primary direct
_atom_sites_solution_secondary difmap
_audit_creation_method SHELXL-97
_audit_update_record
;
2015-01-16 deposited with the CCDC.
2015-01-28 downloaded from the CCDC.
;
_cell_angle_alpha 105.831(2)
_cell_angle_beta 91.856(2)
_cell_angle_gamma 111.387(2)
_cell_formula_units_Z 2
_cell_length_a 9.4897(10)
_cell_length_b 12.2095(12)
_cell_length_c 15.9328(16)
_cell_measurement_reflns_used 9857
_cell_measurement_temperature 90(2)
_cell_measurement_theta_max 30.04
_cell_measurement_theta_min 2.36
_cell_volume 1635.7(3)
_computing_structure_refinement 'SHELXL-97 (Sheldrick, 2008)'
_diffrn_ambient_temperature 90(2)
_diffrn_measured_fraction_theta_full 0.998
_diffrn_measured_fraction_theta_max 0.998
_diffrn_measurement_device_type 'Bruker APEX DUO'
_diffrn_measurement_method 'area detector'
_diffrn_radiation_monochromator graphite
_diffrn_radiation_source 'fine-focus sealed tube'
_diffrn_radiation_type MoK\a
_diffrn_radiation_wavelength 0.71073
_diffrn_reflns_av_R_equivalents 0.0378
_diffrn_reflns_av_sigmaI/netI 0.0182
_diffrn_reflns_limit_h_max 13
_diffrn_reflns_limit_h_min -13
_diffrn_reflns_limit_k_max 17
_diffrn_reflns_limit_k_min -17
_diffrn_reflns_limit_l_max 22
_diffrn_reflns_limit_l_min -22
_diffrn_reflns_number 108779
_diffrn_reflns_theta_full 30.08
_diffrn_reflns_theta_max 30.08
_diffrn_reflns_theta_min 1.34
_exptl_absorpt_coefficient_mu 0.952
_exptl_absorpt_correction_T_max 0.8752
_exptl_absorpt_correction_T_min 0.8177
_exptl_absorpt_correction_type multi-scan
_exptl_absorpt_process_details 'TWINABS (Sheldrick, 2008)'
_exptl_crystal_colour white
_exptl_crystal_density_diffrn 1.432
_exptl_crystal_density_method 'not measured'
_exptl_crystal_description Irregular
_exptl_crystal_F_000 724
_exptl_crystal_recrystallization_method 'Re-crystallisation from solvent: '
_exptl_crystal_size_max 0.43
_exptl_crystal_size_mid 0.23
_exptl_crystal_size_min 0.14
_refine_diff_density_max 0.882
_refine_diff_density_min -0.587
_refine_diff_density_rms 0.074
_refine_ls_extinction_method none
_refine_ls_goodness_of_fit_ref 1.066
_refine_ls_hydrogen_treatment mixed
_refine_ls_matrix_type full
_refine_ls_number_parameters 451
_refine_ls_number_reflns 9600
_refine_ls_number_restraints 0
_refine_ls_restrained_S_all 1.066
_refine_ls_R_factor_all 0.0292
_refine_ls_R_factor_gt 0.0228
_refine_ls_shift/su_max 0.001
_refine_ls_shift/su_mean 0.000
_refine_ls_structure_factor_coef Fsqd
_refine_ls_weighting_details 'calc w=1/[\s^2^(Fo^2^)+(0.0261P)^2^+1.1207P] where P=(Fo^2^+2Fc^2^)/3'
_refine_ls_weighting_scheme calc
_refine_ls_wR_factor_gt 0.0537
_refine_ls_wR_factor_ref 0.0572
_reflns_number_gt 8593
_reflns_number_total 9600
_reflns_threshold_expression >2\s(I)
_cod_data_source_file c5dt00222b2.cif
_cod_data_source_block pm097
_cod_depositor_comments
;
The following automatic conversions were performed:

'_symmetry_cell_setting' value 'Triclinic' changed to 'triclinic'
according to
/usr/data/users/saulius/crontab/automatic-downloads/rss-feeds/RSC/lib/dictionaries/cif_core.dic
dictionary named 'cif_core.dic' version 2.4.2 from 2011-04-26.

Automatic conversion script
Id: cif_fix_values 3086 2015-02-26 13:12:21Z robertas 

 Adding full bibliography for 7034231--7034234.cif.
;
_cod_database_code 7034231

loop_
_symmetry_equiv_pos_as_xyz
'x, y, z'
'-x, -y, -z'

loop_
_atom_site_label
_atom_site_type_symbol
_atom_site_fract_x
_atom_site_fract_y
_atom_site_fract_z
_atom_site_U_iso_or_equiv
_atom_site_adp_type
_atom_site_occupancy
_atom_site_symmetry_multiplicity
_atom_site_calc_flag
_atom_site_refinement_flags
_atom_site_disorder_assembly
_atom_site_disorder_group
C1 C 0.60419(15) 0.59197(13) 0.27782(9) 0.0124(2) Uani 1 1 d . . .
H1 H 0.5898 0.5345 0.2186 0.013(4) Uiso 1 1 calc R . .
C2 C 0.76963(15) 0.63132(13) 0.32143(9) 0.0124(2) Uani 1 1 d . . .
H2 H 0.7835 0.6929 0.3786 0.014(4) Uiso 1 1 calc R . .
C3 C 0.88279(17) 0.69649(14) 0.26673(10) 0.0167(3) Uani 1 1 d . . .
H3A H 0.9867 0.7224 0.2949 0.021(5) Uiso 1 1 calc R . .
H3B H 0.8704 0.6394 0.2085 0.017(5) Uiso 1 1 calc R . .
C4 C 0.85519(18) 0.80936(14) 0.25822(11) 0.0199(3) Uani 1 1 d . . .
H4A H 0.8743 0.8689 0.3162 0.023(5) Uiso 1 1 calc R . .
H4B H 0.9259 0.8483 0.2225 0.026(5) Uiso 1 1 calc R . .
C5 C 0.69129(19) 0.77214(15) 0.21601(12) 0.0222(3) Uani 1 1 d . . .
H5A H 0.6747 0.8453 0.2140 0.026(5) Uiso 1 1 calc R . .
H5B H 0.6750 0.7187 0.1560 0.023(5) Uiso 1 1 calc R . .
C6 C 0.57761(18) 0.70476(14) 0.26849(11) 0.0192(3) Uani 1 1 d . . .
H6A H 0.4744 0.6784 0.2391 0.020(5) Uiso 1 1 calc R . .
H6B H 0.5874 0.7611 0.3267 0.022(5) Uiso 1 1 calc R . .
C7 C 0.33930(16) 0.44542(13) 0.27426(10) 0.0143(3) Uani 1 1 d . . .
H7A H 0.3043 0.4932 0.2453 0.012(4) Uiso 1 1 calc R . .
H7B H 0.2667 0.4189 0.3133 0.019(5) Uiso 1 1 calc R . .
C8 C 0.33783(15) 0.33206(13) 0.20483(9) 0.0127(2) Uani 1 1 d . . .
C9 C 0.39402(15) 0.24810(13) 0.22466(9) 0.0120(2) Uani 1 1 d . . .
C10 C 0.35507(15) 0.12932(13) 0.16306(9) 0.0135(3) Uani 1 1 d . A .
C11 C 0.27044(16) 0.09997(14) 0.08087(10) 0.0171(3) Uani 1 1 d . . .
H11 H 0.2447 0.0218 0.0408 0.019(5) Uiso 1 1 calc R . .
C12 C 0.22350(17) 0.18491(15) 0.05726(10) 0.0182(3) Uani 1 1 d . . .
C13 C 0.25710(16) 0.29928(14) 0.12056(10) 0.0166(3) Uani 1 1 d . . .
H13 H 0.2246 0.3560 0.1062 0.019(5) Uiso 1 1 calc R . .
C14 C 0.1336(2) 0.15213(18) -0.03235(11) 0.0279(4) Uani 1 1 d . . .
H14A H 0.1855 0.1201 -0.0774 0.050(8) Uiso 1 1 calc R . .
H14B H 0.1249 0.2247 -0.0403 0.043(7) Uiso 1 1 calc R . .
H14C H 0.0333 0.0908 -0.0362 0.055(8) Uiso 1 1 calc R . .
C15 C 0.79999(18) 0.43070(14) 0.25939(11) 0.0189(3) Uani 1 1 d . . .
H15A H 0.8891 0.4662 0.2337 0.023(5) Uiso 1 1 calc R . .
H15B H 0.7099 0.4040 0.2176 0.023(5) Uiso 1 1 calc R . .
H15C H 0.8044 0.3612 0.2748 0.018(5) Uiso 1 1 calc R . .
C16 C 0.94013(17) 0.56957(15) 0.40103(11) 0.0202(3) Uani 1 1 d . . .
H16A H 0.9501 0.5013 0.4158 0.022(5) Uiso 1 1 calc R . .
H16B H 0.9389 0.6301 0.4538 0.022(5) Uiso 1 1 calc R . .
H16C H 1.0250 0.6061 0.3728 0.022(5) Uiso 1 1 calc R . .
C23 C 0.63525(16) 0.08606(13) 0.22275(11) 0.0166(3) Uani 1 1 d . A .
C24 C 0.71393(17) 0.11559(14) 0.15373(11) 0.0195(3) Uani 1 1 d . . .
H24 H 0.6588 0.1063 0.1012 0.025(5) Uiso 1 1 calc R . .
C25 C 0.87291(18) 0.15847(15) 0.16238(12) 0.0227(3) Uani 1 1 d . . .
H25 H 0.9229 0.1768 0.1157 0.032(6) Uiso 1 1 calc R . .
C26 C 0.95662(18) 0.17381(15) 0.24086(13) 0.0245(3) Uani 1 1 d . . .
H26 H 1.0626 0.2003 0.2463 0.035(6) Uiso 1 1 calc R . .
C27 C 0.88193(19) 0.14951(16) 0.31113(13) 0.0262(4) Uani 1 1 d . . .
H27 H 0.9381 0.1623 0.3643 0.029(6) Uiso 1 1 calc R . .
C28 C 0.72216(18) 0.10580(15) 0.30205(12) 0.0212(3) Uani 1 1 d . . .
H28 H 0.6730 0.0896 0.3495 0.025(5) Uiso 1 1 calc R . .
C29 C 0.33760(16) -0.00221(14) 0.30676(11) 0.0177(3) Uani 1 1 d . A .
C30 C 0.3745(2) -0.07880(19) 0.34727(17) 0.0373(5) Uani 1 1 d . . .
H30 H 0.4374 -0.1178 0.3220 0.048(7) Uiso 1 1 calc R . .
C31 C 0.3200(3) -0.0981(2) 0.42378(19) 0.0487(7) Uani 1 1 d . . .
H31 H 0.3484 -0.1480 0.4497 0.060(8) Uiso 1 1 calc R . .
C32 C 0.2241(2) -0.0437(2) 0.46144(15) 0.0384(5) Uani 1 1 d . . .
H32 H 0.1864 -0.0574 0.5124 0.044(7) Uiso 1 1 calc R . .
C33 C 0.1838(2) 0.03159(17) 0.42321(12) 0.0259(3) Uani 1 1 d . . .
H33 H 0.1187 0.0685 0.4483 0.034(6) Uiso 1 1 calc R . .
C34 C 0.24075(17) 0.05220(14) 0.34693(10) 0.0180(3) Uani 1 1 d . . .
H34 H 0.2135 0.1036 0.3221 0.022(5) Uiso 1 1 calc R . .
N1 N 0.49122(13) 0.52762(11) 0.32874(8) 0.0118(2) Uani 1 1 d . . .
N2 N 0.79464(14) 0.52482(11) 0.34002(8) 0.0132(2) Uani 1 1 d . . .
O1 O 0.47910(12) 0.26972(9) 0.30044(7) 0.01354(19) Uani 1 1 d . . .
Si1 Si 0.41984(4) 0.02350(4) 0.20451(3) 0.01547(8) Uani 1 1 d . . .
Cl1 Cl 0.66848(4) 0.63434(3) 0.52999(2) 0.01749(7) Uani 1 1 d . . .
Cl2 Cl 0.70327(5) 0.34815(4) 0.49327(3) 0.02245(8) Uani 1 1 d . . .
In1 In 0.586870(11) 0.429586(9) 0.403474(6) 0.01164(3) Uani 1 1 d . . .
C17 C 0.349(2) -0.1283(14) 0.1120(9) 0.0127(12) Uani 0.521(7) 1 d P A 1
C18 C 0.427(2) -0.172(2) 0.0527(12) 0.0136(14) Uani 0.521(7) 1 d P A 1
H18 H 0.5259 -0.1177 0.0527 0.026(15) Uiso 0.521(7) 1 calc PR A 1
C19 C 0.380(2) -0.290(2) -0.0098(8) 0.0165(14) Uani 0.521(7) 1 d P A 1
H19 H 0.4451 -0.3131 -0.0461 0.03(2) Uiso 0.521(7) 1 calc PR A 1
C20B C 0.2332(9) -0.3676(7) -0.0142(5) 0.0274(10) Uani 0.521(7) 1 d P A 1
H20B H 0.1971 -0.4482 -0.0519 0.052(16) Uiso 0.521(7) 1 calc PR A 1
C21A C 0.1371(5) -0.3262(4) 0.0379(4) 0.0361(13) Uani 0.521(7) 1 d P A 1
H21A H 0.0343 -0.3770 0.0317 0.038(12) Uiso 0.521(7) 1 calc PR A 1
C22A C 0.1941(5) -0.2095(4) 0.0991(4) 0.0306(11) Uani 0.521(7) 1 d P A 1
H22A H 0.1276 -0.1835 0.1329 0.029(11) Uiso 0.521(7) 1 calc PR A 1
C17B C 0.351(2) -0.1419(15) 0.1271(10) 0.0127(12) Uani 0.479(7) 1 d P A 2
C18B C 0.448(2) -0.175(2) 0.0648(14) 0.0136(14) Uani 0.479(7) 1 d P A 2
H18B H 0.5447 -0.1181 0.0637 0.07(3) Uiso 0.479(7) 1 calc PR A 2
C19B C 0.391(3) -0.293(2) 0.0072(9) 0.0165(14) Uani 0.479(7) 1 d P A 2
H19B H 0.4485 -0.3143 -0.0358 0.04(3) Uiso 0.479(7) 1 calc PR A 2
C20 C 0.2531(10) -0.3823(7) 0.0099(5) 0.0274(10) Uani 0.479(7) 1 d P A 2
H20 H 0.2159 -0.4598 -0.0323 0.039(15) Uiso 0.479(7) 1 calc PR A 2
C21B C 0.1707(6) -0.3541(4) 0.0769(4) 0.0382(14) Uani 0.479(7) 1 d P A 2
H21B H 0.0827 -0.4155 0.0837 0.063(18) Uiso 0.479(7) 1 calc PR A 2
C22B C 0.2194(5) -0.2338(4) 0.1343(4) 0.0300(12) Uani 0.479(7) 1 d P A 2
H22B H 0.1618 -0.2157 0.1782 0.035(13) Uiso 0.479(7) 1 calc PR A 2
H35 H 0.479(2) 0.5828(19) 0.3697(14) 0.019(5) Uiso 1 1 d . . .

loop_
_atom_site_aniso_label
_atom_site_aniso_U_11
_atom_site_aniso_U_22
_atom_site_aniso_U_33
_atom_site_aniso_U_23
_atom_site_aniso_U_13
_atom_site_aniso_U_12
C1 0.0115(6) 0.0124(6) 0.0128(6) 0.0047(5) 0.0027(5) 0.0034(5)
C2 0.0112(6) 0.0119(6) 0.0128(6) 0.0037(5) 0.0018(5) 0.0033(5)
C3 0.0143(6) 0.0187(7) 0.0173(7) 0.0082(6) 0.0044(5) 0.0044(5)
C4 0.0183(7) 0.0174(7) 0.0229(8) 0.0101(6) 0.0033(6) 0.0029(6)
C5 0.0206(7) 0.0204(7) 0.0276(8) 0.0142(7) 0.0012(6) 0.0054(6)
C6 0.0165(7) 0.0173(7) 0.0268(8) 0.0110(6) 0.0024(6) 0.0068(6)
C7 0.0107(6) 0.0143(6) 0.0157(6) 0.0030(5) 0.0009(5) 0.0039(5)
C8 0.0093(6) 0.0138(6) 0.0121(6) 0.0036(5) 0.0021(5) 0.0015(5)
C9 0.0092(5) 0.0137(6) 0.0103(6) 0.0022(5) 0.0030(5) 0.0022(5)
C10 0.0094(6) 0.0140(6) 0.0135(6) 0.0012(5) 0.0035(5) 0.0025(5)
C11 0.0125(6) 0.0179(7) 0.0118(6) -0.0007(5) 0.0029(5) -0.0004(5)
C12 0.0131(6) 0.0235(7) 0.0108(6) 0.0045(6) 0.0005(5) -0.0005(5)
C13 0.0125(6) 0.0202(7) 0.0153(6) 0.0086(6) 0.0015(5) 0.0022(5)
C14 0.0269(8) 0.0324(9) 0.0133(7) 0.0071(7) -0.0035(6) -0.0005(7)
C15 0.0185(7) 0.0172(7) 0.0227(7) 0.0045(6) 0.0078(6) 0.0095(6)
C16 0.0125(6) 0.0239(8) 0.0234(8) 0.0100(6) -0.0014(6) 0.0044(6)
C23 0.0109(6) 0.0117(6) 0.0251(7) 0.0016(5) 0.0038(5) 0.0047(5)
C24 0.0147(7) 0.0164(7) 0.0236(8) 0.0020(6) 0.0036(6) 0.0049(5)
C25 0.0148(7) 0.0196(7) 0.0307(9) 0.0046(6) 0.0085(6) 0.0050(6)
C26 0.0107(6) 0.0194(7) 0.0430(10) 0.0101(7) 0.0048(6) 0.0049(6)
C27 0.0151(7) 0.0264(8) 0.0378(10) 0.0146(7) -0.0005(7) 0.0058(6)
C28 0.0146(7) 0.0203(7) 0.0291(8) 0.0100(6) 0.0048(6) 0.0051(6)
C29 0.0112(6) 0.0139(6) 0.0268(8) 0.0076(6) 0.0017(5) 0.0027(5)
C30 0.0248(9) 0.0342(10) 0.0719(15) 0.0361(11) 0.0173(9) 0.0176(8)
C31 0.0335(11) 0.0565(14) 0.0799(18) 0.0576(14) 0.0123(11) 0.0170(10)
C32 0.0266(9) 0.0521(13) 0.0391(11) 0.0352(10) 0.0044(8) 0.0027(9)
C33 0.0241(8) 0.0270(8) 0.0229(8) 0.0101(7) 0.0074(6) 0.0036(7)
C34 0.0170(7) 0.0178(7) 0.0194(7) 0.0076(6) 0.0038(6) 0.0057(6)
N1 0.0110(5) 0.0110(5) 0.0123(5) 0.0018(4) 0.0032(4) 0.0043(4)
N2 0.0122(5) 0.0141(5) 0.0134(5) 0.0044(4) 0.0010(4) 0.0051(4)
O1 0.0145(5) 0.0120(4) 0.0107(4) 0.0008(4) -0.0011(4) 0.0035(4)
Si1 0.00923(17) 0.01213(17) 0.0213(2) 0.00038(15) 0.00330(14) 0.00327(14)
Cl1 0.01784(16) 0.01441(15) 0.01221(15) -0.00009(12) 0.00440(12) 0.00013(12)
Cl2 0.02404(18) 0.01942(17) 0.02222(18) 0.01030(14) -0.00628(14) 0.00453(14)
In1 0.01240(5) 0.01098(5) 0.00889(5) 0.00245(3) 0.00014(3) 0.00211(3)
C17 0.0130(7) 0.009(3) 0.017(4) 0.0065(18) 0.003(3) 0.0043(16)
C18 0.009(4) 0.0183(10) 0.010(4) 0.003(3) -0.005(3) 0.003(2)
C19 0.020(3) 0.0221(13) 0.005(4) 0.001(3) -0.001(3) 0.0075(13)
C20B 0.028(2) 0.0158(17) 0.027(3) -0.0035(17) 0.004(2) 0.0026(11)
C21A 0.0202(17) 0.0194(18) 0.048(3) -0.0072(18) 0.0110(18) -0.0029(14)
C22A 0.0175(17) 0.0209(19) 0.040(3) -0.0066(17) 0.0089(17) 0.0037(13)
C17B 0.0130(7) 0.009(3) 0.017(4) 0.0065(18) 0.003(3) 0.0043(16)
C18B 0.009(4) 0.0183(10) 0.010(4) 0.003(3) -0.005(3) 0.003(2)
C19B 0.020(3) 0.0221(13) 0.005(4) 0.001(3) -0.001(3) 0.0075(13)
C20 0.028(2) 0.0158(17) 0.027(3) -0.0035(17) 0.004(2) 0.0026(11)
C21B 0.033(2) 0.019(2) 0.042(3) -0.0019(19) 0.019(2) -0.0056(17)
C22B 0.019(2) 0.022(2) 0.032(3) -0.0028(18) 0.0144(18) -0.0036(15)

loop_
_atom_type_symbol
_atom_type_description
_atom_type_scat_dispersion_real
_atom_type_scat_dispersion_imag
_atom_type_scat_source
C C 0.0033 0.0016 'International Tables Vol C Tables 4.2.6.8 and 6.1.1.4'
H H 0.0000 0.0000 'International Tables Vol C Tables 4.2.6.8 and 6.1.1.4'
N N 0.0061 0.0033 'International Tables Vol C Tables 4.2.6.8 and 6.1.1.4'
O O 0.0106 0.0060 'International Tables Vol C Tables 4.2.6.8 and 6.1.1.4'
Si Si 0.0817 0.0704 'International Tables Vol C Tables 4.2.6.8 and 6.1.1.4'
Cl Cl 0.1484 0.1585 'International Tables Vol C Tables 4.2.6.8 and 6.1.1.4'
In In -0.7276 1.3100 'International Tables Vol C Tables 4.2.6.8 and 6.1.1.4'

loop_
_geom_angle_atom_site_label_1
_geom_angle_atom_site_label_2
_geom_angle_atom_site_label_3
_geom_angle
_geom_angle_site_symmetry_3
N1 C1 C6 110.58(11) .
N1 C1 C2 111.32(11) .
C6 C1 C2 110.08(11) .
N1 C1 H1 108.3 .
C6 C1 H1 108.3 .
C2 C1 H1 108.3 .
N2 C2 C3 114.93(11) .
N2 C2 C1 111.33(11) .
C3 C2 C1 109.80(12) .
N2 C2 H2 106.8 .
C3 C2 H2 106.8 .
C1 C2 H2 106.8 .
C4 C3 C2 110.48(12) .
C4 C3 H3A 109.6 .
C2 C3 H3A 109.6 .
C4 C3 H3B 109.6 .
C2 C3 H3B 109.6 .
H3A C3 H3B 108.1 .
C5 C4 C3 110.90(13) .
C5 C4 H4A 109.5 .
C3 C4 H4A 109.5 .
C5 C4 H4B 109.5 .
C3 C4 H4B 109.5 .
H4A C4 H4B 108.0 .
C6 C5 C4 110.52(13) .
C6 C5 H5A 109.5 .
C4 C5 H5A 109.5 .
C6 C5 H5B 109.5 .
C4 C5 H5B 109.5 .
H5A C5 H5B 108.1 .
C5 C6 C1 111.73(13) .
C5 C6 H6A 109.3 .
C1 C6 H6A 109.3 .
C5 C6 H6B 109.3 .
C1 C6 H6B 109.3 .
H6A C6 H6B 107.9 .
N1 C7 C8 114.99(11) .
N1 C7 H7A 108.5 .
C8 C7 H7A 108.5 .
N1 C7 H7B 108.5 .
C8 C7 H7B 108.5 .
H7A C7 H7B 107.5 .
C13 C8 C9 118.33(13) .
C13 C8 C7 118.29(13) .
C9 C8 C7 122.67(12) .
O1 C9 C8 124.76(12) .
O1 C9 C10 115.46(13) .
C8 C9 C10 119.73(13) .
C11 C10 C9 119.40(14) .
C11 C10 Si1 126.27(11) .
C9 C10 Si1 114.29(11) .
C10 C11 C12 121.78(14) .
C10 C11 H11 119.1 .
C12 C11 H11 119.1 .
C11 C12 C13 117.72(14) .
C11 C12 C14 121.08(15) .
C13 C12 C14 121.14(15) .
C12 C13 C8 122.74(14) .
C12 C13 H13 118.6 .
C8 C13 H13 118.6 .
C12 C14 H14A 109.5 .
C12 C14 H14B 109.5 .
H14A C14 H14B 109.5 .
C12 C14 H14C 109.5 .
H14A C14 H14C 109.5 .
H14B C14 H14C 109.5 .
N2 C15 H15A 109.5 .
N2 C15 H15B 109.5 .
H15A C15 H15B 109.5 .
N2 C15 H15C 109.5 .
H15A C15 H15C 109.5 .
H15B C15 H15C 109.5 .
N2 C16 H16A 109.5 .
N2 C16 H16B 109.5 .
H16A C16 H16B 109.5 .
N2 C16 H16C 109.5 .
H16A C16 H16C 109.5 .
H16B C16 H16C 109.5 .
C28 C23 C24 117.75(14) .
C28 C23 Si1 123.49(12) .
C24 C23 Si1 118.75(12) .
C25 C24 C23 121.33(16) .
C25 C24 H24 119.3 .
C23 C24 H24 119.3 .
C26 C25 C24 119.89(16) .
C26 C25 H25 120.1 .
C24 C25 H25 120.1 .
C27 C26 C25 119.88(15) .
C27 C26 H26 120.1 .
C25 C26 H26 120.1 .
C26 C27 C28 120.05(17) .
C26 C27 H27 120.0 .
C28 C27 H27 120.0 .
C23 C28 C27 121.02(16) .
C23 C28 H28 119.5 .
C27 C28 H28 119.5 .
C34 C29 C30 116.38(16) .
C34 C29 Si1 123.75(12) .
C30 C29 Si1 119.87(13) .
C31 C30 C29 122.05(19) .
C31 C30 H30 119.0 .
C29 C30 H30 119.0 .
C32 C31 C30 120.10(18) .
C32 C31 H31 120.0 .
C30 C31 H31 120.0 .
C31 C32 C33 119.71(18) .
C31 C32 H32 120.1 .
C33 C32 H32 120.1 .
C32 C33 C34 119.93(18) .
C32 C33 H33 120.0 .
C34 C33 H33 120.0 .
C33 C34 C29 121.82(15) .
C33 C34 H34 119.1 .
C29 C34 H34 119.1 .
C1 N1 C7 113.01(11) .
C1 N1 In1 111.91(8) .
C7 N1 In1 112.78(9) .
C1 N1 H35 107.1(14) .
C7 N1 H35 108.4(14) .
In1 N1 H35 102.9(14) .
C15 N2 C16 108.02(12) .
C15 N2 C2 113.57(11) .
C16 N2 C2 110.68(11) .
C15 N2 In1 107.60(9) .
C16 N2 In1 110.73(9) .
C2 N2 In1 106.21(8) .
C9 O1 In1 131.01(9) .
C10 Si1 C29 112.00(7) .
C10 Si1 C23 109.37(7) .
C29 Si1 C23 111.95(7) .
C10 Si1 C17 105.8(3) .
C29 Si1 C17 109.7(4) .
C23 Si1 C17 107.7(5) .
C10 Si1 C17B 114.9(3) .
C29 Si1 C17B 101.5(4) .
C23 Si1 C17B 106.9(6) .
C17 Si1 C17B 10.0(5) .
In1 Cl1 In1 94.901(12) 2_666
O1 In1 N1 88.02(4) .
O1 In1 N2 98.88(4) .
N1 In1 N2 78.12(4) .
O1 In1 Cl2 98.16(3) .
N1 In1 Cl2 173.76(3) .
N2 In1 Cl2 99.99(3) .
O1 In1 Cl1 168.19(3) .
N1 In1 Cl1 83.92(3) .
N2 In1 Cl1 87.92(3) .
Cl2 In1 Cl1 90.086(15) .
O1 In1 Cl1 86.09(3) 2_666
N1 In1 Cl1 88.65(3) 2_666
N2 In1 Cl1 165.63(3) 2_666
Cl2 In1 Cl1 92.577(15) 2_666
Cl1 In1 Cl1 85.099(12) 2_666
C18 C17 C22A 112.1(14) .
C18 C17 Si1 128.6(14) .
C22A C17 Si1 119.3(10) .
C17 C18 C19 128(2) .
C17 C18 H18 115.8 .
C19 C18 H18 115.8 .
C20B C19 C18 116.5(17) .
C20B C19 H19 121.8 .
C18 C19 H19 121.8 .
C19 C20B C21A 119.6(10) .
C19 C20B H20B 120.2 .
C21A C20B H20B 120.2 .
C22A C21A C20B 120.2(4) .
C22A C21A H21A 119.9 .
C20B C21A H21A 119.9 .
C21A C22A C17 122.6(7) .
C21A C22A H22A 118.7 .
C17 C22A H22A 118.7 .
C22B C17B C18B 118.6(16) .
C22B C17B Si1 122.1(12) .
C18B C17B Si1 119.0(14) .
C19B C18B C17B 117(2) .
C19B C18B H18B 121.4 .
C17B C18B H18B 121.4 .
C20 C19B C18B 123.5(19) .
C20 C19B H19B 118.3 .
C18B C19B H19B 118.3 .
C19B C20 C21B 118.5(11) .
C19B C20 H20 120.7 .
C21B C20 H20 120.7 .
C20 C21B C22B 120.2(5) .
C20 C21B H21B 119.9 .
C22B C21B H21B 119.9 .
C17B C22B C21B 121.2(8) .
C17B C22B H22B 119.4 .
C21B C22B H22B 119.4 .

loop_
_geom_bond_atom_site_label_1
_geom_bond_atom_site_label_2
_geom_bond_distance
_geom_bond_site_symmetry_2
C1 N1 1.4882(18) .
C1 C6 1.531(2) .
C1 C2 1.5413(19) .
C1 H1 0.9800 .
C2 N2 1.5052(18) .
C2 C3 1.5368(19) .
C2 H2 0.9800 .
C3 C4 1.533(2) .
C3 H3A 0.9700 .
C3 H3B 0.9700 .
C4 C5 1.526(2) .
C4 H4A 0.9700 .
C4 H4B 0.9700 .
C5 C6 1.525(2) .
C5 H5A 0.9700 .
C5 H5B 0.9700 .
C6 H6A 0.9700 .
C6 H6B 0.9700 .
C7 N1 1.4925(18) .
C7 C8 1.513(2) .
C7 H7A 0.9700 .
C7 H7B 0.9700 .
C8 C13 1.402(2) .
C8 C9 1.414(2) .
C9 O1 1.3368(17) .
C9 C10 1.4185(19) .
C10 C11 1.398(2) .
C10 Si1 1.8712(16) .
C11 C12 1.398(2) .
C11 H11 0.9300 .
C12 C13 1.398(2) .
C12 C14 1.512(2) .
C13 H13 0.9300 .
C14 H14A 0.9600 .
C14 H14B 0.9600 .
C14 H14C 0.9600 .
C15 N2 1.4882(19) .
C15 H15A 0.9600 .
C15 H15B 0.9600 .
C15 H15C 0.9600 .
C16 N2 1.4909(19) .
C16 H16A 0.9600 .
C16 H16B 0.9600 .
C16 H16C 0.9600 .
C23 C28 1.399(2) .
C23 C24 1.404(2) .
C23 Si1 1.8837(15) .
C24 C25 1.393(2) .
C24 H24 0.9300 .
C25 C26 1.389(3) .
C25 H25 0.9300 .
C26 C27 1.387(3) .
C26 H26 0.9300 .
C27 C28 1.399(2) .
C27 H27 0.9300 .
C28 H28 0.9300 .
C29 C34 1.395(2) .
C29 C30 1.402(2) .
C29 Si1 1.8826(17) .
C30 C31 1.385(3) .
C30 H30 0.9300 .
C31 C32 1.375(4) .
C31 H31 0.9300 .
C32 C33 1.381(3) .
C32 H32 0.9300 .
C33 C34 1.394(2) .
C33 H33 0.9300 .
C34 H34 0.9300 .
N1 In1 2.2747(12) .
N1 H35 0.85(2) .
N2 In1 2.3152(12) .
O1 In1 2.0586(10) .
Si1 C17 1.897(16) .
Si1 C17B 1.911(18) .
Cl1 In1 2.5788(4) .
Cl1 In1 2.6160(4) 2_666
Cl2 In1 2.3938(4) .
In1 Cl1 2.6160(4) 2_666
C17 C18 1.34(3) .
C17 C22A 1.414(17) .
C18 C19 1.41(3) .
C18 H18 0.9300 .
C19 C20B 1.35(2) .
C19 H19 0.9300 .
C20B C21A 1.390(9) .
C20B H20B 0.9300 .
C21A C22A 1.385(5) .
C21A H21A 0.9300 .
C22A H22A 0.9300 .
C17B C22B 1.373(18) .
C17B C18B 1.45(3) .
C18B C19B 1.38(3) .
C18B H18B 0.9300 .
C19B C20 1.37(2) .
C19B H19B 0.9300 .
C20 C21B 1.385(10) .
C20 H20 0.9300 .
C21B C22B 1.397(6) .
C21B H21B 0.9300 .
C22B H22B 0.9300 .

loop_
_geom_torsion_atom_site_label_1
_geom_torsion_atom_site_label_2
_geom_torsion_atom_site_label_3
_geom_torsion_atom_site_label_4
_geom_torsion
_geom_torsion_site_symmetry_1
_geom_torsion_site_symmetry_4
N1 C1 C2 N2 51.17(15) . .
C6 C1 C2 N2 174.16(12) . .
N1 C1 C2 C3 179.60(11) . .
C6 C1 C2 C3 -57.42(15) . .
N2 C2 C3 C4 -175.38(12) . .
C1 C2 C3 C4 58.20(15) . .
C2 C3 C4 C5 -57.86(17) . .
C3 C4 C5 C6 56.28(18) . .
C4 C5 C6 C1 -56.22(18) . .
N1 C1 C6 C5 -179.64(12) . .
C2 C1 C6 C5 56.94(16) . .
N1 C7 C8 C13 -136.68(13) . .
N1 C7 C8 C9 53.15(18) . .
C13 C8 C9 O1 176.49(13) . .
C7 C8 C9 O1 -13.3(2) . .
C13 C8 C9 C10 -6.2(2) . .
C7 C8 C9 C10 163.96(12) . .
O1 C9 C10 C11 -177.97(12) . .
C8 C9 C10 C11 4.5(2) . .
O1 C9 C10 Si1 4.16(16) . .
C8 C9 C10 Si1 -173.39(10) . .
C9 C10 C11 C12 0.4(2) . .
Si1 C10 C11 C12 177.95(11) . .
C10 C11 C12 C13 -3.3(2) . .
C10 C11 C12 C14 179.27(14) . .
C11 C12 C13 C8 1.4(2) . .
C14 C12 C13 C8 178.87(14) . .
C9 C8 C13 C12 3.3(2) . .
C7 C8 C13 C12 -167.30(13) . .
C28 C23 C24 C25 2.5(2) . .
Si1 C23 C24 C25 -177.95(12) . .
C23 C24 C25 C26 -0.6(2) . .
C24 C25 C26 C27 -1.7(3) . .
C25 C26 C27 C28 2.1(3) . .
C24 C23 C28 C27 -2.2(2) . .
Si1 C23 C28 C27 178.33(13) . .
C26 C27 C28 C23 -0.1(3) . .
C34 C29 C30 C31 -1.0(3) . .
Si1 C29 C30 C31 178.33(18) . .
C29 C30 C31 C32 1.4(4) . .
C30 C31 C32 C33 -0.8(4) . .
C31 C32 C33 C34 -0.2(3) . .
C32 C33 C34 C29 0.6(3) . .
C30 C29 C34 C33 0.0(2) . .
Si1 C29 C34 C33 -179.30(13) . .
C6 C1 N1 C7 80.42(14) . .
C2 C1 N1 C7 -156.89(11) . .
C6 C1 N1 In1 -150.96(10) . .
C2 C1 N1 In1 -28.26(13) . .
C8 C7 N1 C1 68.74(15) . .
C8 C7 N1 In1 -59.43(14) . .
C3 C2 N2 C15 -53.45(16) . .
C1 C2 N2 C15 72.18(14) . .
C3 C2 N2 C16 68.24(15) . .
C1 C2 N2 C16 -166.13(12) . .
C3 C2 N2 In1 -171.51(9) . .
C1 C2 N2 In1 -45.88(12) . .
C8 C9 O1 In1 -11.0(2) . .
C10 C9 O1 In1 171.58(9) . .
C11 C10 Si1 C29 -118.82(13) . .
C9 C10 Si1 C29 58.88(12) . .
C11 C10 Si1 C23 116.48(13) . .
C9 C10 Si1 C23 -65.82(12) . .
C11 C10 Si1 C17 0.7(5) . .
C9 C10 Si1 C17 178.4(5) . .
C11 C10 Si1 C17B -3.7(6) . .
C9 C10 Si1 C17B 174.0(6) . .
C34 C29 Si1 C10 -0.44(15) . .
C30 C29 Si1 C10 -179.74(14) . .
C34 C29 Si1 C23 122.82(13) . .
C30 C29 Si1 C23 -56.49(16) . .
C34 C29 Si1 C17 -117.6(5) . .
C30 C29 Si1 C17 63.1(5) . .
C34 C29 Si1 C17B -123.5(5) . .
C30 C29 Si1 C17B 57.2(5) . .
C28 C23 Si1 C10 127.19(13) . .
C24 C23 Si1 C10 -52.32(13) . .
C28 C23 Si1 C29 2.46(15) . .
C24 C23 Si1 C29 -177.05(11) . .
C28 C23 Si1 C17 -118.3(3) . .
C24 C23 Si1 C17 62.2(3) . .
C28 C23 Si1 C17B -107.9(3) . .
C24 C23 Si1 C17B 72.6(3) . .
C9 O1 In1 N1 0.89(12) . .
C9 O1 In1 N2 -76.76(12) . .
C9 O1 In1 Cl2 -178.28(11) . .
C9 O1 In1 Cl1 47.8(2) . .
C9 O1 In1 Cl1 89.67(11) . 2_666
C1 N1 In1 O1 -96.70(9) . .
C7 N1 In1 O1 32.05(9) . .
C1 N1 In1 N2 2.80(9) . .
C7 N1 In1 N2 131.55(10) . .
C1 N1 In1 Cl2 75.7(3) . .
C7 N1 In1 Cl2 -155.5(2) . .
C1 N1 In1 Cl1 91.95(9) . .
C7 N1 In1 Cl1 -139.30(9) . .
C1 N1 In1 Cl1 177.16(9) . 2_666
C7 N1 In1 Cl1 -54.09(9) . 2_666
C15 N2 In1 O1 -12.94(10) . .
C16 N2 In1 O1 -130.78(10) . .
C2 N2 In1 O1 109.00(8) . .
C15 N2 In1 N1 -99.01(9) . .
C16 N2 In1 N1 143.15(10) . .
C2 N2 In1 N1 22.93(8) . .
C15 N2 In1 Cl2 87.05(9) . .
C16 N2 In1 Cl2 -30.79(10) . .
C2 N2 In1 Cl2 -151.01(8) . .
C15 N2 In1 Cl1 176.77(9) . .
C16 N2 In1 Cl1 58.93(9) . .
C2 N2 In1 Cl1 -61.29(8) . .
C15 N2 In1 Cl1 -122.33(12) . 2_666
C16 N2 In1 Cl1 119.83(13) . 2_666
C2 N2 In1 Cl1 -0.39(19) . 2_666
In1 Cl1 In1 O1 41.91(15) 2_666 .
In1 Cl1 In1 N1 89.16(3) 2_666 .
In1 Cl1 In1 N2 167.43(3) 2_666 .
In1 Cl1 In1 Cl2 -92.580(16) 2_666 .
In1 Cl1 In1 Cl1 0.0 2_666 2_666
C10 Si1 C17 C18 100.2(11) . .
C29 Si1 C17 C18 -138.8(10) . .
C23 Si1 C17 C18 -16.7(11) . .
C17B Si1 C17 C18 -104(7) . .
C10 Si1 C17 C22A -78.5(6) . .
C29 Si1 C17 C22A 42.5(7) . .
C23 Si1 C17 C22A 164.6(5) . .
C17B Si1 C17 C22A 78(6) . .
C22A C17 C18 C19 -8.7(17) . .
Si1 C17 C18 C19 172.5(9) . .
C17 C18 C19 C20B 3.8(19) . .
C18 C19 C20B C21A 3.7(13) . .
C19 C20B C21A C22A -5.1(9) . .
C20B C21A C22A C17 -0.4(9) . .
C18 C17 C22A C21A 6.7(11) . .
Si1 C17 C22A C21A -174.4(5) . .
C10 Si1 C17B C22B -93.4(7) . .
C29 Si1 C17B C22B 27.7(9) . .
C23 Si1 C17B C22B 145.1(8) . .
C17 Si1 C17B C22B -119(7) . .
C10 Si1 C17B C18B 93.2(10) . .
C29 Si1 C17B C18B -145.8(9) . .
C23 Si1 C17B C18B -28.3(10) . .
C17 Si1 C17B C18B 68(6) . .
C22B C17B C18B C19B 9.4(17) . .
Si1 C17B C18B C19B -176.9(10) . .
C17B C18B C19B C20 -4.2(19) . .
C18B C19B C20 C21B -3.8(16) . .
C19B C20 C21B C22B 6.8(11) . .
C18B C17B C22B C21B -6.7(14) . .
Si1 C17B C22B C21B 179.8(6) . .
C20 C21B C22B C17B -1.5(11) . .
